data_4314364
loop_
_publ_author_name
'Patrick Bazinet'
'Dayna Wood'
'Glenn P. A. Yap'
'Darrin S. Richeson'

_publ_section_title
;
 Synthesis and Structural Investigation of
 N,N',N''-Trialkylguanidinato-Supported Zirconium(IV) Complexes
;
_journal_name_full 'Inorganic Chemistry'
_journal_page_first 6225
_journal_page_last 6229
_journal_paper_doi 10.1021/ic034445a
_journal_volume 42
_journal_year 2003
_chemical_formula_sum 'C14 H30 Cl3 N3 O Zr'
_chemical_formula_weight 453.98
_chemical_name_systematic
; 
 ? 
;
_space_group_IT_number 9
_symmetry_cell_setting monoclinic
_symmetry_space_group_name_Hall 'C -2yc'
_symmetry_space_group_name_H-M 'C 1 c 1'
_atom_sites_solution_hydrogens geom
_atom_sites_solution_primary direct
_atom_sites_solution_secondary difmap
_audit_creation_method SHELXL-97
_cell_angle_alpha 90.00
_cell_angle_beta 104.70(2)
_cell_angle_gamma 90.00
_cell_formula_units_Z 4
_cell_length_a 9.424(2)
_cell_length_b 15.105(4)
_cell_length_c 15.152(4)
_cell_measurement_reflns_used 'reflections from 60 data frames'
_cell_measurement_temperature 203(2)
_cell_measurement_theta_max 28.29
_cell_measurement_theta_min 1.47
_cell_volume 2086.3(9)
_computing_cell_refinement 'Bruker SMART'
_computing_data_collection 'Bruker SMART'
_computing_data_reduction 'Bruker SHELXTL'
_computing_molecular_graphics 'Bruker SHELXTL'
_computing_publication_material 'Bruker SHELXTL'
_computing_structure_refinement 'SHELXL-97 (Sheldrick, 1997)'
_computing_structure_solution 'SHELXS-97 (Sheldrick, 1990)'
_diffrn_ambient_temperature 203(2)
_diffrn_measured_fraction_theta_full 0.865
_diffrn_measured_fraction_theta_max 0.865
_diffrn_measurement_device_type 'CCD area detector'
_diffrn_measurement_method 'phi and omega scans'
_diffrn_radiation_monochromator graphite
_diffrn_radiation_source 'fine-focus sealed tube'
_diffrn_radiation_type MoK\a
_diffrn_radiation_wavelength 0.71073
_diffrn_reflns_av_R_equivalents 0.0942
_diffrn_reflns_av_sigmaI/netI 0.1586
_diffrn_reflns_limit_h_max 6
_diffrn_reflns_limit_h_min -8
_diffrn_reflns_limit_k_max 15
_diffrn_reflns_limit_k_min 0
_diffrn_reflns_limit_l_max 14
_diffrn_reflns_limit_l_min -15
_diffrn_reflns_number 6077
_diffrn_reflns_theta_full 20.81
_diffrn_reflns_theta_max 20.81
_diffrn_reflns_theta_min 2.61
_diffrn_standards_decay_% <1
_diffrn_standards_number '50 standard frames at start and end'
_exptl_absorpt_coefficient_mu 0.915
_exptl_absorpt_correction_T_max 0.928077
_exptl_absorpt_correction_T_min 0.644171
_exptl_absorpt_correction_type multi-scan
_exptl_absorpt_process_details 'Blessing,R., Acta Cryst. (1995) A51 33-38.'
_exptl_crystal_colour colourless
_exptl_crystal_density_diffrn 1.445
_exptl_crystal_density_method 'not measured'
_exptl_crystal_description block
_exptl_crystal_F_000 936
_exptl_crystal_size_max 0.3
_exptl_crystal_size_mid 0.2
_exptl_crystal_size_min 0.1
_refine_diff_density_max 0.603
_refine_diff_density_min -0.599
_refine_diff_density_rms 0.111
_refine_ls_abs_structure_details 'Flack H D (1983), Acta Cryst. A39, 876-881'
_refine_ls_abs_structure_Flack -0.1(2)
_refine_ls_extinction_method none
_refine_ls_goodness_of_fit_ref 1.030
_refine_ls_hydrogen_treatment mixed
_refine_ls_matrix_type full
_refine_ls_number_parameters 199
_refine_ls_number_reflns 1480
_refine_ls_number_restraints 202
_refine_ls_restrained_S_all 1.013
_refine_ls_R_factor_all 0.0765
_refine_ls_R_factor_gt 0.0586
_refine_ls_shift/su_max 0.009
_refine_ls_shift/su_mean 0.000
_refine_ls_structure_factor_coef Fsqd
_refine_ls_weighting_details 'calc w=1/[\s^2^(Fo^2^)+(0.1400P)^2^+0.0000P] where P=(Fo^2^+2Fc^2^)/3'
_refine_ls_weighting_scheme calc
_refine_ls_wR_factor_gt 0.1665
_refine_ls_wR_factor_ref 0.1912
_reflns_number_gt 1195
_reflns_number_total 1480
_reflns_threshold_expression >2sigma(I)
_cod_data_source_file ic034445asi20030428_051730.cif
_cod_data_source_block dr241
_cod_depositor_comments
;
The following automatic conversions were performed:

'_symmetry_cell_setting' value 'Monoclinic' changed to 'monoclinic'
according to the built-in table from CIF Core dictionary named
'cif_core.dic' version 2.4.1 from 2010-06-29.

Automatic conversion script
Id: cif_fix_values 1646 2011-03-28 12:23:43Z adriana 
;
_cod_original_cell_volume 2086(2)
_cod_database_code 4314364

loop_
_symmetry_equiv_pos_as_xyz
'x, y, z'
'x, -y, z+1/2'
'x+1/2, y+1/2, z'
'x+1/2, -y+1/2, z+1/2'

loop_
_atom_site_label
_atom_site_type_symbol
_atom_site_fract_x
_atom_site_fract_y
_atom_site_fract_z
_atom_site_U_iso_or_equiv
_atom_site_adp_type
_atom_site_occupancy
_atom_site_symmetry_multiplicity
_atom_site_calc_flag
_atom_site_refinement_flags
_atom_site_disorder_assembly
_atom_site_disorder_group
Zr Zr 0.00664(16) 0.10637(11) 0.25467(13) 0.0225(6) Uani 1 1 d U . .
Cl1 Cl 0.2674(7) 0.0804(4) 0.2662(5) 0.0516(18) Uani 1 1 d U . .
Cl2 Cl -0.0805(7) 0.1865(4) 0.1114(4) 0.0505(19) Uani 1 1 d U . .
Cl3 Cl -0.0647(7) -0.0351(3) 0.1834(4) 0.0369(17) Uani 1 1 d U . .
O1 O 0.084(2) 0.2422(10) 0.3110(13) 0.065(4) Uani 1 1 d U . .
N1 N -0.1884(19) 0.1310(9) 0.2973(12) 0.024(2) Uani 1 1 d U . .
N2 N -0.0010(19) 0.0635(10) 0.3890(10) 0.023(2) Uani 1 1 d U . .
N3 N -0.1970(19) 0.0980(10) 0.4517(11) 0.026(3) Uani 1 1 d U . .
H3D H -0.1726 0.0534 0.4887 0.031 Uiso 1 1 calc R . .
C1 C -0.347(2) 0.1442(12) 0.2581(15) 0.030(3) Uani 1 1 d U . .
H1A H -0.3987 0.1234 0.3037 0.036 Uiso 1 1 calc R . .
C2 C -0.380(3) 0.2453(13) 0.2429(16) 0.047(6) Uani 1 1 d U . .
H2A H -0.3374 0.2770 0.2991 0.070 Uiso 1 1 calc R . .
H2B H -0.4849 0.2548 0.2252 0.070 Uiso 1 1 calc R . .
H2C H -0.3368 0.2667 0.1952 0.070 Uiso 1 1 calc R . .
C3 C -0.407(3) 0.0931(14) 0.1721(16) 0.045(6) Uani 1 1 d U . .
H3A H -0.3844 0.0308 0.1832 0.067 Uiso 1 1 calc R . .
H3B H -0.3627 0.1144 0.1250 0.067 Uiso 1 1 calc R . .
H3C H -0.5125 0.1009 0.1525 0.067 Uiso 1 1 calc R . .
C4 C 0.092(2) 0.0279(13) 0.4755(14) 0.031(4) Uani 1 1 d U . .
H4A H 0.0261 -0.0002 0.5088 0.037 Uiso 1 1 calc R . .
C5 C 0.175(3) 0.0979(15) 0.5351(17) 0.057(7) Uani 1 1 d U . .
H5A H 0.1079 0.1434 0.5447 0.085 Uiso 1 1 calc R . .
H5B H 0.2463 0.1239 0.5063 0.085 Uiso 1 1 calc R . .
H5C H 0.2257 0.0725 0.5934 0.085 Uiso 1 1 calc R . .
C6 C 0.189(3) -0.0437(15) 0.4537(15) 0.044(6) Uani 1 1 d U . .
H6A H 0.1299 -0.0853 0.4110 0.066 Uiso 1 1 calc R . .
H6B H 0.2377 -0.0745 0.5093 0.066 Uiso 1 1 calc R . .
H6C H 0.2620 -0.0174 0.4267 0.066 Uiso 1 1 calc R . .
C7 C -0.305(3) 0.1620(12) 0.4758(14) 0.029(4) Uani 1 1 d U . .
H7A H -0.3496 0.1956 0.4195 0.035 Uiso 1 1 calc R . .
C8 C -0.230(2) 0.2256(13) 0.5423(15) 0.036(5) Uani 1 1 d U . .
H8A H -0.1511 0.2525 0.5217 0.053 Uiso 1 1 calc R . .
H8B H -0.1910 0.1960 0.6002 0.053 Uiso 1 1 calc R . .
H8C H -0.2992 0.2710 0.5498 0.053 Uiso 1 1 calc R . .
C9 C -0.424(3) 0.1158(15) 0.5015(17) 0.045(5) Uani 1 1 d U . .
H9A H -0.4744 0.0779 0.4517 0.067 Uiso 1 1 calc R . .
H9B H -0.4924 0.1587 0.5146 0.067 Uiso 1 1 calc R . .
H9C H -0.3844 0.0801 0.5553 0.067 Uiso 1 1 calc R . .
C10 C -0.133(2) 0.0998(11) 0.3814(13) 0.020(2) Uani 1 1 d U . .
C11 C 0.188(4) 0.2973(16) 0.292(2) 0.079(5) Uani 1 1 d U . .
H11A H 0.2759 0.2626 0.2931 0.095 Uiso 1 1 calc R . .
H11B H 0.1505 0.3208 0.2305 0.095 Uiso 1 1 calc R . .
C12 C 0.228(4) 0.3687(16) 0.353(2) 0.080(5) Uani 1 1 d U . .
H12A H 0.2475 0.4221 0.3213 0.096 Uiso 1 1 calc R . .
H12B H 0.3134 0.3545 0.4026 0.096 Uiso 1 1 calc R . .
C13 C 0.106(4) 0.3780(15) 0.383(2) 0.081(5) Uani 1 1 d U . .
H13A H 0.0388 0.4207 0.3455 0.097 Uiso 1 1 calc R . .
H13B H 0.1318 0.3994 0.4464 0.097 Uiso 1 1 calc R . .
C14 C 0.036(4) 0.2910(16) 0.378(2) 0.078(5) Uani 1 1 d U . .
H14A H 0.0653 0.2610 0.4374 0.093 Uiso 1 1 calc R . .
H14B H -0.0709 0.2970 0.3608 0.093 Uiso 1 1 calc R . .

loop_
_atom_site_aniso_label
_atom_site_aniso_U_11
_atom_site_aniso_U_22
_atom_site_aniso_U_33
_atom_site_aniso_U_23
_atom_site_aniso_U_13
_atom_site_aniso_U_12
Zr 0.0230(13) 0.0245(9) 0.0206(10) -0.0014(11) 0.0066(8) -0.0026(12)
Cl1 0.023(4) 0.078(4) 0.060(5) -0.008(3) 0.023(3) -0.003(3)
Cl2 0.054(5) 0.054(4) 0.042(4) 0.021(3) 0.010(3) -0.007(3)
Cl3 0.048(5) 0.027(3) 0.036(3) -0.014(2) 0.012(3) -0.007(3)
O1 0.089(10) 0.037(6) 0.086(8) -0.032(5) 0.054(8) -0.043(5)
N1 0.016(4) 0.023(5) 0.030(5) 0.008(4) 0.001(4) -0.002(4)
N2 0.021(5) 0.027(5) 0.022(4) -0.004(4) 0.006(4) 0.009(4)
N3 0.021(6) 0.030(5) 0.028(5) 0.005(5) 0.007(4) 0.008(5)
C1 0.019(6) 0.033(7) 0.035(7) 0.019(6) 0.000(6) 0.001(7)
C2 0.038(13) 0.044(8) 0.055(13) 0.024(9) 0.005(12) 0.021(9)
C3 0.018(13) 0.061(11) 0.050(11) -0.002(9) -0.002(9) -0.006(10)
C4 0.025(8) 0.038(8) 0.027(6) 0.001(6) 0.003(6) 0.010(6)
C5 0.027(14) 0.072(12) 0.053(12) -0.014(9) -0.024(10) 0.009(10)
C6 0.038(14) 0.060(12) 0.034(12) 0.001(9) 0.009(10) 0.023(9)
C7 0.023(8) 0.041(7) 0.026(8) 0.002(6) 0.012(6) 0.007(6)
C8 0.029(13) 0.037(10) 0.040(12) 0.002(7) 0.009(10) 0.003(8)
C9 0.023(11) 0.067(12) 0.048(12) -0.020(10) 0.015(9) -0.012(9)
C10 0.016(5) 0.020(5) 0.023(4) -0.002(4) 0.004(3) 0.005(4)
C11 0.099(11) 0.050(8) 0.106(10) -0.033(7) 0.060(9) -0.042(7)
C12 0.101(12) 0.049(8) 0.108(11) -0.033(8) 0.057(10) -0.044(8)
C13 0.105(12) 0.046(8) 0.108(11) -0.036(8) 0.058(10) -0.038(8)
C14 0.100(11) 0.050(7) 0.101(10) -0.036(7) 0.057(9) -0.040(8)

loop_
_atom_type_symbol
_atom_type_description
_atom_type_scat_dispersion_real
_atom_type_scat_dispersion_imag
_atom_type_scat_source
C C 0.0033 0.0016 'International Tables Vol C Tables 4.2.6.8 and 6.1.1.4'
H H 0.0000 0.0000 'International Tables Vol C Tables 4.2.6.8 and 6.1.1.4'
N N 0.0061 0.0033 'International Tables Vol C Tables 4.2.6.8 and 6.1.1.4'
Cl Cl 0.1484 0.1585 'International Tables Vol C Tables 4.2.6.8 and 6.1.1.4'
Zr Zr -2.9673 0.5597 'International Tables Vol C Tables 4.2.6.8 and 6.1.1.4'
O O 0.0106 0.0060 'International Tables Vol C Tables 4.2.6.8 and 6.1.1.4'

loop_
_geom_angle_atom_site_label_1
_geom_angle_atom_site_label_2
_geom_angle_atom_site_label_3
_geom_angle
_geom_angle_site_symmetry_1
_geom_angle_site_symmetry_3
_geom_angle_publ_flag
N1 Zr N2 61.8(6) . . ?
N1 Zr O1 87.1(6) . . ?
N2 Zr O1 90.1(6) . . ?
N1 Zr Cl3 97.3(4) . . ?
N2 Zr Cl3 94.8(4) . . ?
O1 Zr Cl3 174.5(5) . . ?
N1 Zr Cl2 93.5(5) . . ?
N2 Zr Cl2 154.9(5) . . ?
O1 Zr Cl2 83.7(5) . . ?
Cl3 Zr Cl2 92.8(3) . . ?
N1 Zr Cl1 159.0(5) . . ?
N2 Zr Cl1 99.1(5) . . ?
O1 Zr Cl1 84.0(5) . . ?
Cl3 Zr Cl1 92.9(2) . . ?
Cl2 Zr Cl1 104.3(2) . . ?
N1 Zr C10 31.0(6) . . ?
N2 Zr C10 31.0(6) . . ?
O1 Zr C10 86.1(6) . . ?
Cl3 Zr C10 99.3(4) . . ?
Cl2 Zr C10 124.0(5) . . ?
Cl1 Zr C10 129.0(5) . . ?
C11 O1 C14 101.9(18) . . ?
C11 O1 Zr 130.8(15) . . ?
C14 O1 Zr 127.3(15) . . ?
C10 N1 C1 122.9(19) . . ?
C10 N1 Zr 93.8(13) . . ?
C1 N1 Zr 140.0(15) . . ?
C10 N2 C4 123.7(18) . . ?
C10 N2 Zr 92.8(12) . . ?
C4 N2 Zr 142.3(15) . . ?
C10 N3 C7 129.8(16) . . ?
N1 C1 C3 113.5(19) . . ?
N1 C1 C2 109.3(16) . . ?
C3 C1 C2 111.1(18) . . ?
N2 C4 C5 112.5(16) . . ?
N2 C4 C6 108.9(17) . . ?
C5 C4 C6 113(2) . . ?
C9 C7 C8 114(2) . . ?
C9 C7 N3 111.7(17) . . ?
C8 C7 N3 111.0(18) . . ?
N1 C10 N3 127.8(19) . . ?
N1 C10 N2 111.1(19) . . ?
N3 C10 N2 121.1(17) . . ?
N1 C10 Zr 55.2(11) . . ?
N3 C10 Zr 176.1(15) . . ?
N2 C10 Zr 56.2(11) . . ?
C12 C11 O1 115(2) . . ?
C11 C12 C13 101(3) . . ?
C12 C13 C14 107(2) . . ?
O1 C14 C13 106(2) . . ?

loop_
_geom_bond_atom_site_label_1
_geom_bond_atom_site_label_2
_geom_bond_distance
_geom_bond_site_symmetry_2
_geom_bond_publ_flag
Zr N1 2.130(19) . ?
Zr N2 2.154(17) . ?
Zr O1 2.272(15) . ?
Zr Cl3 2.412(7) . ?
Zr Cl2 2.439(7) . ?
Zr Cl1 2.450(9) . ?
Zr C10 2.59(2) . ?
O1 C11 1.36(3) . ?
O1 C14 1.42(3) . ?
N1 C10 1.34(2) . ?
N1 C1 1.48(3) . ?
N2 C10 1.34(3) . ?
N2 C4 1.48(2) . ?
N3 C10 1.35(3) . ?
N3 C7 1.51(3) . ?
C1 C3 1.50(3) . ?
C1 C2 1.56(3) . ?
C4 C5 1.48(3) . ?
C4 C6 1.50(3) . ?
C7 C9 1.46(3) . ?
C7 C8 1.44(3) . ?
C11 C12 1.40(3) . ?
C12 C13 1.35(4) . ?
C13 C14 1.46(3) . ?
